data_2201875
loop_
_publ_author_name
'M. Alagar'
'M. Subha Nandhini'
'R. V. Krishnakumar'
'A. Mostad'
'S. Natarajan'

_publ_section_title
;
 <small>DL</small>-Phenylalaninium maleate at 123K
;
_journal_issue 2
_journal_name_full 'Acta Crystallographica Section E'
_journal_page_first o209
_journal_page_last o211
_journal_paper_doi 10.1107/S160053680202295X
_journal_volume 59
_journal_year 2003
_chemical_formula_iupac 'C9 H12 N O2 1+, C4 H3 O4 1-'
_chemical_formula_moiety 'C9 H12 N O2 1+, C4 H3 O4 1-'
_chemical_formula_sum 'C13 H15 N O6'
_chemical_formula_weight 281.26
_chemical_name_common 'DL-phenylalaninium maleate'
_chemical_name_systematic ?
_space_group_IT_number 14
_symmetry_cell_setting monoclinic
_symmetry_space_group_name_Hall '-P 2yn'
_symmetry_space_group_name_H-M 'P 1 21/n 1'
_atom_sites_solution_hydrogens geom
_atom_sites_solution_primary direct
_atom_sites_solution_secondary difmap
_audit_creation_method SHELXL-97
_cell_angle_alpha 90.00
_cell_angle_beta 99.15(3)
_cell_angle_gamma 90.00
_cell_formula_units_Z 4
_cell_length_a 12.308(3)
_cell_length_b 5.9942(12)
_cell_length_c 18.061(4)
_cell_measurement_reflns_used 1024
_cell_measurement_temperature 123(2)
_cell_measurement_theta_max 26.40
_cell_measurement_theta_min 1.87
_cell_volume 1315.5(5)
_computing_cell_refinement SMART
_computing_data_collection 'SMART (Bruker, 1999)'
_computing_data_reduction 'SAINT (Bruker, 1999)'
_computing_molecular_graphics 'PLATON (Spek, 1999)'
_computing_publication_material SHELXL97
_computing_structure_refinement 'SHELXL97 (Sheldrick, 1997)'
_computing_structure_solution 'SHELXS97 (Sheldrick, 1990)'
_diffrn_ambient_temperature 123(2)
_diffrn_detector_area_resol_mean 8
_diffrn_measured_fraction_theta_full 0.998
_diffrn_measured_fraction_theta_max 0.998
_diffrn_measurement_device_type 'Bruker SMART CCD'
_diffrn_measurement_method \w
_diffrn_radiation_monochromator graphite
_diffrn_radiation_source 'fine-focus sealed tube'
_diffrn_radiation_type MoK\a
_diffrn_radiation_wavelength 0.71073
_diffrn_reflns_av_R_equivalents 0.0427
_diffrn_reflns_av_sigmaI/netI 0.0212
_diffrn_reflns_limit_h_max 15
_diffrn_reflns_limit_h_min -15
_diffrn_reflns_limit_k_max 7
_diffrn_reflns_limit_k_min -7
_diffrn_reflns_limit_l_max 22
_diffrn_reflns_limit_l_min -22
_diffrn_reflns_number 13028
_diffrn_reflns_theta_full 26.40
_diffrn_reflns_theta_max 26.40
_diffrn_reflns_theta_min 1.87
_diffrn_standards_decay_% 0
_diffrn_standards_number 0
_exptl_absorpt_coefficient_mu 0.114
_exptl_absorpt_correction_T_max 0.99
_exptl_absorpt_correction_T_min 0.97
_exptl_absorpt_correction_type multi-scan
_exptl_absorpt_process_details '(SADABS; Bruker, 1998)'
_exptl_crystal_colour colourless
_exptl_crystal_density_diffrn 1.420
_exptl_crystal_density_meas 1.42
_exptl_crystal_density_method 'flotation in mixture of xylene and bromoform'
_exptl_crystal_description plate
_exptl_crystal_F_000 592
_exptl_crystal_size_max 0.3
_exptl_crystal_size_mid 0.3
_exptl_crystal_size_min 0.1
_refine_diff_density_max 0.339
_refine_diff_density_min -0.338
_refine_ls_extinction_method none
_refine_ls_goodness_of_fit_ref 1.128
_refine_ls_hydrogen_treatment constr
_refine_ls_matrix_type full
_refine_ls_number_parameters 183
_refine_ls_number_reflns 2704
_refine_ls_number_restraints 0
_refine_ls_restrained_S_all 1.128
_refine_ls_R_factor_all 0.0584
_refine_ls_R_factor_gt 0.0449
_refine_ls_shift/su_max <0.001
_refine_ls_shift/su_mean <0.001
_refine_ls_structure_factor_coef Fsqd
_refine_ls_weighting_details 'calc w = 1/[\s^2^(Fo^2^)+(0.0770P)^2^+0.6066P] where P = (Fo^2^+2Fc^2^)/3'
_refine_ls_weighting_scheme calc
_refine_ls_wR_factor_gt 0.1261
_refine_ls_wR_factor_ref 0.1461
_reflns_number_gt 2250
_reflns_number_total 2704
_reflns_threshold_expression I>2\s(I)
_cod_data_source_file ci6190.cif
_cod_data_source_block I
_cod_original_sg_symbol_H-M 'P 21/n'
_cod_database_code 2201875
_cod_database_fobs_code 2201875

loop_
_symmetry_equiv_pos_as_xyz
'x, y, z'
'-x+1/2, y+1/2, -z+1/2'
'-x, -y, -z'
'x-1/2, -y-1/2, z-1/2'

loop_
_atom_site_label
_atom_site_fract_x
_atom_site_fract_y
_atom_site_fract_z
_atom_site_U_iso_or_equiv
_atom_site_adp_type
_atom_site_calc_flag
_atom_site_refinement_flags
_atom_site_occupancy
_atom_site_disorder_assembly
_atom_site_disorder_group
_atom_site_type_symbol
O1 0.13825(13) 1.3674(2) -0.15043(8) 0.0355(4) Uani d . 1 . . O
H1 0.1101 1.4338 -0.1884 0.053 Uiso calc R 1 . . H
O2 0.20333(13) 1.1386(2) -0.23179(7) 0.0328(3) Uani d . 1 . . O
O3 0.92375(12) 0.6878(2) 0.52559(7) 0.0314(3) Uani d . 1 . . O
H3 0.9543 0.6382 0.5659 0.047 Uiso calc R 1 . . H
O4 0.84354(12) 0.9987(2) 0.48147(7) 0.0305(3) Uani d . 1 . . O
O5 1.05343(13) 0.6794(2) 0.76513(8) 0.0367(4) Uani d . 1 . . O
O6 1.02083(12) 0.5538(2) 0.64761(8) 0.0321(3) Uani d . 1 . . O
N1 0.28096(13) 0.8413(2) -0.12824(8) 0.0236(3) Uani d . 1 . . N
H1A 0.3018 0.7490 -0.0900 0.035 Uiso calc R 1 . . H
H1B 0.3401 0.8908 -0.1458 0.035 Uiso calc R 1 . . H
H1C 0.2372 0.7691 -0.1644 0.035 Uiso calc R 1 . . H
C1 0.18664(15) 1.1856(3) -0.16946(10) 0.0242(4) Uani d . 1 . . C
C2 0.22052(15) 1.0331(3) -0.10227(9) 0.0230(4) Uani d . 1 . . C
H2A 0.2699 1.1148 -0.0637 0.028 Uiso calc R 1 . . H
C3 0.11943(15) 0.9547(3) -0.06942(10) 0.0284(4) Uani d . 1 . . C
H3A 0.0650 1.0730 -0.0759 0.034 Uiso calc R 1 . . H
H3B 0.0877 0.8271 -0.0981 0.034 Uiso calc R 1 . . H
C4 0.14166(15) 0.8906(3) 0.01264(10) 0.0262(4) Uani d . 1 . . C
C5 0.11659(18) 0.6797(4) 0.03554(13) 0.0379(5) Uani d . 1 . . C
H5 0.0926 0.5712 -0.0002 0.046 Uiso calc R 1 . . H
C6 0.1269(2) 0.6273(5) 0.11139(16) 0.0596(8) Uani d . 1 . . C
H6 0.1083 0.4858 0.1264 0.071 Uiso calc R 1 . . H
C7 0.1652(3) 0.7884(7) 0.16457(14) 0.0691(10) Uani d . 1 . . C
H7 0.1724 0.7553 0.2154 0.083 Uiso calc R 1 . . H
C8 0.1924(2) 0.9973(6) 0.14149(14) 0.0628(8) Uani d . 1 . . C
H8 0.2186 1.1048 0.1770 0.075 Uiso calc R 1 . . H
C9 0.18106(19) 1.0483(4) 0.06614(12) 0.0414(5) Uani d . 1 . . C
H9 0.2000 1.1896 0.0512 0.050 Uiso calc R 1 . . H
C10 0.89634(14) 0.8952(3) 0.53398(10) 0.0245(4) Uani d . 1 . . C
C11 0.92789(16) 1.0109(3) 0.60772(10) 0.0273(4) Uani d . 1 . . C
H11 0.9105 1.1619 0.6072 0.033 Uiso calc R 1 . . H
C12 0.97666(16) 0.9341(3) 0.67400(10) 0.0278(4) Uani d . 1 . . C
H12 0.9858 1.0394 0.7123 0.033 Uiso calc R 1 . . H
C13 1.01929(15) 0.7058(3) 0.69695(10) 0.0264(4) Uani d . 1 . . C

loop_
_atom_site_aniso_label
_atom_site_aniso_U_11
_atom_site_aniso_U_22
_atom_site_aniso_U_33
_atom_site_aniso_U_12
_atom_site_aniso_U_13
_atom_site_aniso_U_23
O1 0.0497(9) 0.0277(7) 0.0281(7) 0.0135(6) 0.0031(6) 0.0031(6)
O2 0.0488(9) 0.0275(7) 0.0229(7) 0.0027(6) 0.0084(6) 0.0046(5)
O3 0.0379(8) 0.0245(7) 0.0286(7) 0.0061(5) -0.0042(6) -0.0052(5)
O4 0.0369(8) 0.0255(7) 0.0270(7) 0.0001(6) -0.0011(5) 0.0012(5)
O5 0.0529(9) 0.0288(7) 0.0270(7) 0.0113(6) 0.0019(6) 0.0024(6)
O6 0.0386(8) 0.0221(7) 0.0336(7) 0.0082(6) 0.0001(6) -0.0047(5)
N1 0.0310(8) 0.0196(7) 0.0199(7) 0.0002(6) 0.0037(6) 0.0010(6)
C1 0.0284(9) 0.0202(8) 0.0229(8) -0.0028(7) 0.0008(7) 0.0014(7)
C2 0.0284(9) 0.0208(8) 0.0191(8) 0.0003(7) 0.0019(6) -0.0007(6)
C3 0.0269(9) 0.0346(10) 0.0235(9) -0.0006(8) 0.0030(7) 0.0010(7)
C4 0.0253(8) 0.0294(9) 0.0250(9) 0.0045(7) 0.0070(7) 0.0028(7)
C5 0.0390(12) 0.0328(11) 0.0459(12) 0.0072(9) 0.0189(9) 0.0071(9)
C6 0.0616(17) 0.0622(17) 0.0637(17) 0.0315(14) 0.0369(14) 0.0406(15)
C7 0.0633(17) 0.117(3) 0.0293(12) 0.0451(18) 0.0145(11) 0.0309(15)
C8 0.0573(16) 0.100(2) 0.0278(12) 0.0091(16) -0.0021(10) -0.0112(14)
C9 0.0442(12) 0.0485(13) 0.0314(11) -0.0014(10) 0.0060(9) -0.0052(9)
C10 0.0240(8) 0.0227(9) 0.0267(9) -0.0028(7) 0.0035(7) -0.0011(7)
C11 0.0318(10) 0.0183(8) 0.0305(9) 0.0015(7) 0.0006(7) -0.0027(7)
C12 0.0332(10) 0.0217(9) 0.0276(9) 0.0019(7) 0.0020(7) -0.0059(7)
C13 0.0287(9) 0.0228(9) 0.0277(9) 0.0028(7) 0.0043(7) -0.0003(7)

loop_
_atom_type_symbol
_atom_type_description
_atom_type_scat_dispersion_real
_atom_type_scat_dispersion_imag
_atom_type_scat_source
C C 0.0033 0.0016 'International Tables Vol C Tables 4.2.6.8 and 6.1.1.4'
H H 0.0000 0.0000 'International Tables Vol C Tables 4.2.6.8 and 6.1.1.4'
N N 0.0061 0.0033 'International Tables Vol C Tables 4.2.6.8 and 6.1.1.4'
O O 0.0106 0.0060 'International Tables Vol C Tables 4.2.6.8 and 6.1.1.4'

loop_
_geom_angle_atom_site_label_1
_geom_angle_atom_site_label_2
_geom_angle_atom_site_label_3
_geom_angle
_geom_angle_publ_flag
C1 O1 H1 109.5 ?
C10 O3 H3 109.5 ?
C2 N1 H1A 109.5 ?
C2 N1 H1B 109.5 ?
H1A N1 H1B 109.5 ?
C2 N1 H1C 109.5 ?
H1A N1 H1C 109.5 ?
H1B N1 H1C 109.5 ?
O2 C1 O1 126.02(17) y
O2 C1 C2 122.41(16) y
O1 C1 C2 111.57(15) y
N1 C2 C1 107.48(14) y
N1 C2 C3 111.26(15) y
C1 C2 C3 110.82(15) y
N1 C2 H2A 109.1 ?
C1 C2 H2A 109.1 ?
C3 C2 H2A 109.1 ?
C4 C3 C2 115.14(15) y
C4 C3 H3A 108.5 ?
C2 C3 H3A 108.5 ?
C4 C3 H3B 108.5 ?
C2 C3 H3B 108.5 ?
H3A C3 H3B 107.5 ?
C5 C4 C9 119.13(19) y
C5 C4 C3 120.77(18) y
C9 C4 C3 119.97(18) y
C4 C5 C6 120.8(2) y
C4 C5 H5 119.6 ?
C6 C5 H5 119.6 ?
C7 C6 C5 119.4(3) y
C7 C6 H6 120.3 ?
C5 C6 H6 120.3 ?
C8 C7 C6 119.6(2) y
C8 C7 H7 120.2 ?
C6 C7 H7 120.2 ?
C7 C8 C9 120.5(3) y
C7 C8 H8 119.7 ?
C9 C8 H8 119.7 ?
C8 C9 C4 120.5(3) y
C8 C9 H9 119.8 ?
C4 C9 H9 119.8 ?
O4 C10 O3 120.46(16) y
O4 C10 C11 118.87(16) y
O3 C10 C11 120.67(16) y
C12 C11 C10 130.92(17) y
C12 C11 H11 114.5 ?
C10 C11 H11 114.5 ?
C11 C12 C13 130.59(17) y
C11 C12 H12 114.7 ?
C13 C12 H12 114.7 ?
O5 C13 O6 124.02(17) y
O5 C13 C12 115.88(16) y
O6 C13 C12 120.09(16) y

loop_
_geom_bond_atom_site_label_1
_geom_bond_atom_site_label_2
_geom_bond_site_symmetry_2
_geom_bond_distance
_geom_bond_publ_flag
O1 C1 . 1.313(2) y
O1 H1 . 0.82 ?
O2 C1 . 1.209(2) y
O3 C10 . 1.303(2) y
O3 H3 . 0.82 ?
O4 C10 . 1.229(2) y
O5 C13 . 1.246(2) y
O6 C13 . 1.276(2) y
N1 C2 . 1.485(2) y
N1 H1A . 0.89 ?
N1 H1B . 0.89 ?
N1 H1C . 0.89 ?
C1 C2 . 1.524(2) y
C2 C3 . 1.535(3) y
C2 H2A . 0.98 ?
C3 C4 . 1.513(2) y
C3 H3A . 0.97 ?
C3 H3B . 0.97 ?
C4 C5 . 1.381(3) y
C4 C9 . 1.383(3) y
C5 C6 . 1.391(3) y
C5 H5 . 0.93 ?
C6 C7 . 1.390(5) y
C6 H6 . 0.93 ?
C7 C8 . 1.378(5) y
C7 H7 . 0.93 ?
C8 C9 . 1.380(3) y
C8 H8 . 0.93 ?
C9 H9 . 0.93 ?
C10 C11 . 1.497(2) y
C11 C12 . 1.333(3) y
C11 H11 . 0.93 ?
C12 C13 . 1.501(3) y
C12 H12 . 0.93 ?

loop_
_geom_hbond_atom_site_label_D
_geom_hbond_atom_site_label_H
_geom_hbond_atom_site_label_A
_geom_hbond_site_symmetry_A
_geom_hbond_distance_DH
_geom_hbond_distance_HA
_geom_hbond_distance_DA
_geom_hbond_angle_DHA
O1 H1 O5 1_464 0.82 1.78 2.5314(19) 151
O3 H3 O6 . 0.82 1.65 2.468(2) 176
N1 H1A O4 4_575 0.89 1.98 2.861(2) 170
N1 H1A O3 4_575 0.89 2.40 3.047(2) 130
N1 H1B O6 2_655 0.89 1.98 2.823(2) 159
N1 H1C O2 2_544 0.89 2.26 2.839(2) 123
N1 H1C O5 1_454 0.89 2.47 3.283(2) 152

loop_
_geom_torsion_atom_site_label_1
_geom_torsion_atom_site_label_2
_geom_torsion_atom_site_label_3
_geom_torsion_atom_site_label_4
_geom_torsion
_geom_torsion_publ_flag
O2 C1 C2 N1 4.1(2) y
O1 C1 C2 N1 -176.15(15) y
O2 C1 C2 C3 -117.6(2) y
O1 C1 C2 C3 62.1(2) y
N1 C2 C3 C4 85.72(19) y
C1 C2 C3 C4 -154.75(16) y
C2 C3 C4 C5 -122.01(19) y
C2 C3 C4 C9 62.1(2) y
C9 C4 C5 C6 2.3(3) y
C3 C4 C5 C6 -173.65(19) y
C4 C5 C6 C7 -1.4(3) y
C5 C6 C7 C8 0.0(4) y
C6 C7 C8 C9 0.6(4) y
C7 C8 C9 C4 0.3(4) y
C5 C4 C9 C8 -1.7(3) y
C3 C4 C9 C8 174.2(2) y
O4 C10 C11 C12 174.2(2) y
O3 C10 C11 C12 -5.4(3) y
C10 C11 C12 C13 1.7(4) y
C11 C12 C13 O5 -174.5(2) y
C11 C12 C13 O6 6.7(3) y
